data_4334406
loop_
_publ_author_name
'Georgios Mourgas'
'Martin Nieger'
'Daniela F\"orster'
'Dietrich Gudat'

_publ_contact_author
;
        Martin Nieger
        Laboratory of Inorganic Chemistry
        Department of Chemistry
        Universitity of Helsinki
        P.O. Box 55
        FIN-00014 University of Helsinki
        Finland
;
_publ_contact_author_email martin.nieger@helsinki.fi
_publ_contact_author_fax ++358-9-19150198
_publ_contact_author_phone ++358-9-19150192
_publ_section_title
;
 Conformationally Constrained N-Heterocyclic Phosphine-Diimine with Dual
 Functionality
;
_journal_name_full 'Inorganic Chemistry'
_journal_page_first 4104
_journal_page_last 4112
_journal_paper_doi 10.1021/ic400261w
_journal_volume 52
_journal_year 2013
_chemical_formula_moiety 'C10 H18 Cl3 N5 P Sb'
_chemical_formula_sum 'C10 H18 Cl3 N5 P Sb'
_chemical_formula_weight 467.36
_chemical_name_systematic
; 
 ? 
;
_space_group_IT_number 15
_symmetry_cell_setting monoclinic
_symmetry_space_group_name_Hall '-C 2yc'
_symmetry_space_group_name_H-M 'C 1 2/c 1'
_atom_sites_solution_hydrogens geom
_atom_sites_solution_primary direct
_atom_sites_solution_secondary difmap
_audit_creation_method SHELXL-97
_cell_angle_alpha 90.00
_cell_angle_beta 105.640(2)
_cell_angle_gamma 90.00
_cell_formula_units_Z 8
_cell_length_a 23.3068(14)
_cell_length_b 9.4569(6)
_cell_length_c 15.7720(10)
_cell_measurement_reflns_used 3347
_cell_measurement_temperature 100(2)
_cell_measurement_theta_max 28.28
_cell_measurement_theta_min 3.37
_cell_volume 3347.6(4)
_computing_cell_refinement 'Bruker APEXII suite, 2008'
_computing_data_collection 'Bruker APEXII suite, 2008'
_computing_data_reduction 'Bruker APEXII suite, 2008'
_computing_molecular_graphics 'XP (Sheldrick, 2008)'
_computing_publication_material 'SHELXL (Sheldrick, 2008)'
_computing_structure_refinement 'SHELXL-97 (Sheldrick, 1997)'
_computing_structure_solution 'SHELXS-97 (Sheldrick, 1990)'
_diffrn_ambient_temperature 100(2)
_diffrn_measured_fraction_theta_full 0.994
_diffrn_measured_fraction_theta_max 0.994
_diffrn_measurement_device_type 'Bruker Kappa APEXII duo, 2008'
_diffrn_measurement_method 'omega and phi scan'
_diffrn_radiation_monochromator Triumph
_diffrn_radiation_source 'fine-focus sealed tube'
_diffrn_radiation_type MoK\a
_diffrn_radiation_wavelength 0.71073
_diffrn_reflns_av_R_equivalents 0.0282
_diffrn_reflns_av_sigmaI/netI 0.0365
_diffrn_reflns_limit_h_max 25
_diffrn_reflns_limit_h_min -30
_diffrn_reflns_limit_k_max 12
_diffrn_reflns_limit_k_min -11
_diffrn_reflns_limit_l_max 21
_diffrn_reflns_limit_l_min -12
_diffrn_reflns_number 14652
_diffrn_reflns_theta_full 28.28
_diffrn_reflns_theta_max 28.28
_diffrn_reflns_theta_min 3.37
_diffrn_standards_decay_% 0
_diffrn_standards_interval_count 0
_diffrn_standards_number 0
_exptl_absorpt_coefficient_mu 2.220
_exptl_absorpt_correction_T_max 0.8424
_exptl_absorpt_correction_T_min 0.7041
_exptl_absorpt_correction_type multi-scan
_exptl_absorpt_process_details 'SADABS (Blessing, 1995)'
_exptl_crystal_density_diffrn 1.855
_exptl_crystal_F_000 1840
_exptl_crystal_size_max 0.17
_exptl_crystal_size_mid 0.12
_exptl_crystal_size_min 0.08
_refine_diff_density_max 0.686
_refine_diff_density_min -0.453
_refine_diff_density_rms 0.101
_refine_ls_extinction_method none
_refine_ls_goodness_of_fit_ref 1.025
_refine_ls_hydrogen_treatment constr
_refine_ls_matrix_type full
_refine_ls_number_parameters 183
_refine_ls_number_reflns 4128
_refine_ls_number_restraints 0
_refine_ls_restrained_S_all 1.025
_refine_ls_R_factor_all 0.0400
_refine_ls_R_factor_gt 0.0259
_refine_ls_shift/su_max 0.001
_refine_ls_shift/su_mean 0.000
_refine_ls_structure_factor_coef Fsqd
_refine_ls_weighting_details 'calc w=1/[\s^2^(Fo^2^)+(0.0246P)^2^+1.4924P] where P=(Fo^2^+2Fc^2^)/3'
_refine_ls_weighting_scheme calc
_refine_ls_wR_factor_gt 0.0504
_refine_ls_wR_factor_ref 0.0538
_reflns_number_gt 3347
_reflns_number_total 4128
_reflns_threshold_expression >2sigma(I)
_cod_data_source_file ic400261w_si_005.cif
_cod_data_source_block gm04
_cod_original_sg_symbol_H-M 'C 2/c'
_cod_database_code 4334406

loop_
_symmetry_equiv_pos_as_xyz
'x, y, z'
'-x, y, -z+1/2'
'x+1/2, y+1/2, z'
'-x+1/2, y+1/2, -z+1/2'
'-x, -y, -z'
'x, -y, z-1/2'
'-x+1/2, -y+1/2, -z'
'x+1/2, -y+1/2, z-1/2'

loop_
_atom_site_label
_atom_site_type_symbol
_atom_site_fract_x
_atom_site_fract_y
_atom_site_fract_z
_atom_site_U_iso_or_equiv
_atom_site_adp_type
_atom_site_occupancy
_atom_site_symmetry_multiplicity
_atom_site_calc_flag
_atom_site_refinement_flags
Sb1 Sb 0.334364(7) 0.338210(17) 0.515973(11) 0.01465(5) Uani 1 1 d .
Cl1 Cl 0.29440(3) 0.14351(7) 0.40078(4) 0.02136(14) Uani 1 1 d .
Cl2 Cl 0.38381(3) 0.56353(7) 0.59698(4) 0.02490(15) Uani 1 1 d .
Cl3 Cl 0.42511(3) 0.19187(7) 0.59082(4) 0.02047(14) Uani 1 1 d .
C1 C 0.36791(10) 0.5105(3) 0.37969(16) 0.0152(5) Uani 1 1 d .
N2 N 0.38614(8) 0.3975(2) 0.42586(13) 0.0144(4) Uani 1 1 d .
C3 C 0.44365(10) 0.3388(3) 0.42069(17) 0.0165(5) Uani 1 1 d .
H3A H 0.4431 0.2346 0.4267 0.020 Uiso 1 1 calc R
H3B H 0.4760 0.3764 0.4698 0.020 Uiso 1 1 calc R
C4 C 0.45579(11) 0.3770(3) 0.33378(16) 0.0165(5) Uani 1 1 d .
H4A H 0.4962 0.3442 0.3342 0.020 Uiso 1 1 calc R
H4B H 0.4268 0.3273 0.2854 0.020 Uiso 1 1 calc R
C5 C 0.45129(10) 0.5347(3) 0.31651(17) 0.0163(5) Uani 1 1 d .
H5A H 0.4845 0.5845 0.3583 0.020 Uiso 1 1 calc R
H5B H 0.4534 0.5549 0.2559 0.020 Uiso 1 1 calc R
N6 N 0.39384(9) 0.5830(2) 0.32808(14) 0.0157(4) Uani 1 1 d .
C7 C 0.31020(11) 0.5740(3) 0.37866(16) 0.0150(5) Uani 1 1 d .
N8 N 0.27672(9) 0.5084(2) 0.41861(13) 0.0163(4) Uani 1 1 d .
C9 C 0.21859(10) 0.5753(3) 0.41338(17) 0.0175(5) Uani 1 1 d .
H9A H 0.2222 0.6374 0.4651 0.021 Uiso 1 1 calc R
H9B H 0.1887 0.5012 0.4144 0.021 Uiso 1 1 calc R
C10 C 0.19766(11) 0.6621(3) 0.32918(17) 0.0195(5) Uani 1 1 d .
H10A H 0.1603 0.7119 0.3292 0.023 Uiso 1 1 calc R
H10B H 0.1890 0.5979 0.2777 0.023 Uiso 1 1 calc R
C11 C 0.24460(11) 0.7703(3) 0.32068(18) 0.0192(5) Uani 1 1 d .
H11A H 0.2327 0.8154 0.2619 0.023 Uiso 1 1 calc R
H11B H 0.2486 0.8448 0.3660 0.023 Uiso 1 1 calc R
N12 N 0.30169(9) 0.6950(2) 0.33274(14) 0.0165(5) Uani 1 1 d .
P1 P 0.35648(3) 0.73872(7) 0.27981(4) 0.01690(14) Uani 1 1 d .
N13 N 0.39476(9) 0.8643(2) 0.34162(14) 0.0195(5) Uani 1 1 d .
C14 C 0.41336(12) 0.8649(3) 0.43822(17) 0.0233(6) Uani 1 1 d .
H14A H 0.4569 0.8578 0.4588 0.035 Uiso 1 1 calc R
H14B H 0.3953 0.7843 0.4605 0.035 Uiso 1 1 calc R
H14C H 0.4003 0.9531 0.4599 0.035 Uiso 1 1 calc R
C15 C 0.42222(12) 0.9750(3) 0.30138(18) 0.0230(6) Uani 1 1 d .
H15A H 0.4095 1.0678 0.3172 0.035 Uiso 1 1 calc R
H15B H 0.4099 0.9640 0.2372 0.035 Uiso 1 1 calc R
H15C H 0.4657 0.9674 0.3227 0.035 Uiso 1 1 calc R

loop_
_atom_site_aniso_label
_atom_site_aniso_U_11
_atom_site_aniso_U_22
_atom_site_aniso_U_33
_atom_site_aniso_U_23
_atom_site_aniso_U_13
_atom_site_aniso_U_12
Sb1 0.01324(9) 0.01756(9) 0.01376(9) 0.00205(7) 0.00469(6) 0.00154(7)
Cl1 0.0215(3) 0.0209(3) 0.0206(3) 0.0007(3) 0.0040(3) -0.0016(3)
Cl2 0.0267(4) 0.0244(4) 0.0204(3) -0.0057(3) 0.0008(3) 0.0031(3)
Cl3 0.0178(3) 0.0244(3) 0.0189(3) 0.0047(3) 0.0044(3) 0.0044(2)
C1 0.0130(12) 0.0190(13) 0.0144(13) -0.0037(10) 0.0050(10) -0.0026(10)
N2 0.0107(10) 0.0169(11) 0.0159(11) 0.0014(9) 0.0040(8) 0.0004(8)
C3 0.0129(12) 0.0193(13) 0.0178(13) -0.0016(11) 0.0049(10) 0.0012(10)
C4 0.0141(12) 0.0209(13) 0.0154(13) -0.0017(10) 0.0052(10) 0.0005(10)
C5 0.0135(12) 0.0207(13) 0.0162(13) -0.0019(10) 0.0066(10) -0.0024(10)
N6 0.0180(11) 0.0144(11) 0.0170(11) 0.0007(9) 0.0084(9) -0.0010(8)
C7 0.0136(12) 0.0170(13) 0.0130(13) -0.0006(10) 0.0012(10) -0.0008(10)
N8 0.0131(10) 0.0194(11) 0.0164(11) 0.0021(9) 0.0042(9) 0.0021(9)
C9 0.0130(12) 0.0209(14) 0.0190(14) 0.0018(11) 0.0050(11) 0.0036(10)
C10 0.0158(12) 0.0207(13) 0.0215(14) -0.0005(12) 0.0043(11) 0.0026(11)
C11 0.0168(13) 0.0213(14) 0.0179(13) 0.0007(11) 0.0022(11) 0.0027(11)
N12 0.0146(11) 0.0164(11) 0.0178(11) 0.0027(9) 0.0033(9) 0.0028(8)
P1 0.0181(3) 0.0165(3) 0.0166(3) 0.0013(3) 0.0056(3) -0.0019(3)
N13 0.0224(12) 0.0173(12) 0.0189(12) 0.0010(9) 0.0056(10) -0.0020(9)
C14 0.0247(15) 0.0223(15) 0.0205(15) -0.0039(11) 0.0019(12) -0.0016(11)
C15 0.0229(14) 0.0176(14) 0.0277(16) 0.0012(12) 0.0054(12) -0.0029(11)

loop_
_atom_type_symbol
_atom_type_description
_atom_type_scat_dispersion_real
_atom_type_scat_dispersion_imag
_atom_type_scat_source
C C 0.0033 0.0016 'International Tables Vol C Tables 4.2.6.8 and 6.1.1.4'
H H 0.0000 0.0000 'International Tables Vol C Tables 4.2.6.8 and 6.1.1.4'
N N 0.0061 0.0033 'International Tables Vol C Tables 4.2.6.8 and 6.1.1.4'
P P 0.1023 0.0942 'International Tables Vol C Tables 4.2.6.8 and 6.1.1.4'
Cl Cl 0.1484 0.1585 'International Tables Vol C Tables 4.2.6.8 and 6.1.1.4'
Sb Sb -0.5866 1.5461 'International Tables Vol C Tables 4.2.6.8 and 6.1.1.4'

loop_
_geom_angle_atom_site_label_1
_geom_angle_atom_site_label_2
_geom_angle_atom_site_label_3
_geom_angle
_geom_angle_site_symmetry_3
N2 Sb1 N8 73.69(7) .
N2 Sb1 Cl3 84.53(5) .
N8 Sb1 Cl3 157.80(5) .
N2 Sb1 Cl1 83.23(6) .
N8 Sb1 Cl1 89.67(5) .
Cl3 Sb1 Cl1 92.05(2) .
N2 Sb1 Cl2 81.87(6) .
N8 Sb1 Cl2 81.98(5) .
Cl3 Sb1 Cl2 90.86(2) .
Cl1 Sb1 Cl2 164.47(2) .
N2 Sb1 Cl1 153.37(5) 7_556
N8 Sb1 Cl1 79.68(5) 7_556
Cl3 Sb1 Cl1 122.036(19) 7_556
Cl1 Sb1 Cl1 96.506(18) 7_556
Cl2 Sb1 Cl1 94.857(19) 7_556
Sb1 Cl1 Sb1 83.494(18) 7_556
N2 C1 N6 129.4(2) .
N2 C1 C7 120.2(2) .
N6 C1 C7 110.4(2) .
C1 N2 C3 116.4(2) .
C1 N2 Sb1 115.08(15) .
C3 N2 Sb1 127.85(16) .
N2 C3 C4 110.8(2) .
N2 C3 H3A 109.5 .
C4 C3 H3A 109.5 .
N2 C3 H3B 109.5 .
C4 C3 H3B 109.5 .
H3A C3 H3B 108.1 .
C5 C4 C3 112.1(2) .
C5 C4 H4A 109.2 .
C3 C4 H4A 109.2 .
C5 C4 H4B 109.2 .
C3 C4 H4B 109.2 .
H4A C4 H4B 107.9 .
N6 C5 C4 107.74(19) .
N6 C5 H5A 110.2 .
C4 C5 H5A 110.2 .
N6 C5 H5B 110.2 .
C4 C5 H5B 110.2 .
H5A C5 H5B 108.5 .
C1 N6 C5 119.7(2) .
C1 N6 P1 116.10(17) .
C5 N6 P1 124.20(16) .
N8 C7 N12 131.0(2) .
N8 C7 C1 118.1(2) .
N12 C7 C1 110.9(2) .
C7 N8 C9 115.7(2) .
C7 N8 Sb1 109.35(15) .
C9 N8 Sb1 132.59(15) .
N8 C9 C10 110.6(2) .
N8 C9 H9A 109.5 .
C10 C9 H9A 109.5 .
N8 C9 H9B 109.5 .
C10 C9 H9B 109.5 .
H9A C9 H9B 108.1 .
C9 C10 C11 111.6(2) .
C9 C10 H10A 109.3 .
C11 C10 H10A 109.3 .
C9 C10 H10B 109.3 .
C11 C10 H10B 109.3 .
H10A C10 H10B 108.0 .
N12 C11 C10 107.9(2) .
N12 C11 H11A 110.1 .
C10 C11 H11A 110.1 .
N12 C11 H11B 110.1 .
C10 C11 H11B 110.1 .
H11A C11 H11B 108.4 .
C7 N12 C11 118.6(2) .
C7 N12 P1 115.98(16) .
C11 N12 P1 124.91(16) .
N13 P1 N12 103.71(11) .
N13 P1 N6 102.73(11) .
N12 P1 N6 86.34(9) .
C15 N13 C14 114.0(2) .
C15 N13 P1 119.56(18) .
C14 N13 P1 125.56(17) .
N13 C14 H14A 109.5 .
N13 C14 H14B 109.5 .
H14A C14 H14B 109.5 .
N13 C14 H14C 109.5 .
H14A C14 H14C 109.5 .
H14B C14 H14C 109.5 .
N13 C15 H15A 109.5 .
N13 C15 H15B 109.5 .
H15A C15 H15B 109.5 .
N13 C15 H15C 109.5 .
H15A C15 H15C 109.5 .
H15B C15 H15C 109.5 .

loop_
_geom_bond_atom_site_label_1
_geom_bond_atom_site_label_2
_geom_bond_distance
_geom_bond_site_symmetry_2
Sb1 N2 2.171(2) .
Sb1 N8 2.375(2) .
Sb1 Cl3 2.5369(6) .
Sb1 Cl1 2.5780(7) .
Sb1 Cl2 2.5898(7) .
Sb1 Cl1 3.5895(7) 7_556
Cl1 Sb1 3.5895(7) 7_556
C1 N2 1.298(3) .
C1 N6 1.328(3) .
C1 C7 1.469(3) .
N2 C3 1.473(3) .
C3 C4 1.516(3) .
C3 H3A 0.9900 .
C3 H3B 0.9900 .
C4 C5 1.515(3) .
C4 H4A 0.9900 .
C4 H4B 0.9900 .
C5 N6 1.472(3) .
C5 H5A 0.9900 .
C5 H5B 0.9900 .
N6 P1 1.774(2) .
C7 N8 1.287(3) .
C7 N12 1.340(3) .
N8 C9 1.477(3) .
C9 C10 1.525(3) .
C9 H9A 0.9900 .
C9 H9B 0.9900 .
C10 C11 1.530(4) .
C10 H10A 0.9900 .
C10 H10B 0.9900 .
C11 N12 1.475(3) .
C11 H11A 0.9900 .
C11 H11B 0.9900 .
N12 P1 1.753(2) .
P1 N13 1.639(2) .
N13 C15 1.458(3) .
N13 C14 1.467(3) .
C14 H14A 0.9800 .
C14 H14B 0.9800 .
C14 H14C 0.9800 .
C15 H15A 0.9800 .
C15 H15B 0.9800 .
C15 H15C 0.9800 .

loop_
_geom_hbond_atom_site_label_D
_geom_hbond_atom_site_label_H
_geom_hbond_atom_site_label_A
_geom_hbond_distance_DH
_geom_hbond_distance_HA
_geom_hbond_distance_DA
_geom_hbond_angle_DHA
_geom_hbond_site_symmetry_A
C4 H4A Cl2 0.99 2.85 3.645(3) 137.8 5_666
C10 H10A Cl2 0.99 2.75 3.590(3) 142.9 7_566
C5 H5B Cl2 0.99 2.82 3.520(3) 127.9 6_565
C15 H15B Cl3 0.98 2.84 3.694(3) 145.9 6_565

loop_
_geom_torsion_atom_site_label_1
_geom_torsion_atom_site_label_2
_geom_torsion_atom_site_label_3
_geom_torsion_atom_site_label_4
_geom_torsion
_geom_torsion_site_symmetry_1
_geom_torsion_site_symmetry_4
N2 Sb1 Cl1 Sb1 -153.19(5) . 7_556
N8 Sb1 Cl1 Sb1 -79.57(5) . 7_556
Cl3 Sb1 Cl1 Sb1 122.569(18) . 7_556
Cl2 Sb1 Cl1 Sb1 -136.77(8) . 7_556
Cl1 Sb1 Cl1 Sb1 0.0 7_556 7_556
N6 C1 N2 C3 -0.5(4) . .
C7 C1 N2 C3 178.2(2) . .
N6 C1 N2 Sb1 170.6(2) . .
C7 C1 N2 Sb1 -10.7(3) . .
N8 Sb1 N2 C1 13.91(17) . .
Cl3 Sb1 N2 C1 -161.72(17) . .
Cl1 Sb1 N2 C1 105.55(17) . .
Cl2 Sb1 N2 C1 -70.06(17) . .
Cl1 Sb1 N2 C1 14.5(3) 7_556 .
N8 Sb1 N2 C3 -176.2(2) . .
Cl3 Sb1 N2 C3 8.17(19) . .
Cl1 Sb1 N2 C3 -84.56(19) . .
Cl2 Sb1 N2 C3 99.82(19) . .
Cl1 Sb1 N2 C3 -175.57(13) 7_556 .
C1 N2 C3 C4 -26.8(3) . .
Sb1 N2 C3 C4 163.44(16) . .
N2 C3 C4 C5 53.6(3) . .
C3 C4 C5 N6 -51.4(3) . .
N2 C1 N6 C5 1.1(4) . .
C7 C1 N6 C5 -177.6(2) . .
N2 C1 N6 P1 -176.9(2) . .
C7 C1 N6 P1 4.4(3) . .
C4 C5 N6 C1 25.2(3) . .
C4 C5 N6 P1 -157.00(17) . .
N2 C1 C7 N8 -5.5(4) . .
N6 C1 C7 N8 173.4(2) . .
N2 C1 C7 N12 175.4(2) . .
N6 C1 C7 N12 -5.7(3) . .
N12 C7 N8 C9 0.5(4) . .
C1 C7 N8 C9 -178.4(2) . .
N12 C7 N8 Sb1 -164.4(2) . .
C1 C7 N8 Sb1 16.7(3) . .
N2 Sb1 N8 C7 -16.29(17) . .
Cl3 Sb1 N8 C7 -4.7(3) . .
Cl1 Sb1 N8 C7 -99.33(17) . .
Cl2 Sb1 N8 C7 67.53(16) . .
Cl1 Sb1 N8 C7 164.00(17) 7_556 .
N2 Sb1 N8 C9 -177.7(2) . .
Cl3 Sb1 N8 C9 -166.09(15) . .
Cl1 Sb1 N8 C9 99.3(2) . .
Cl2 Sb1 N8 C9 -93.9(2) . .
Cl1 Sb1 N8 C9 2.6(2) 7_556 .
C7 N8 C9 C10 27.9(3) . .
Sb1 N8 C9 C10 -171.61(16) . .
N8 C9 C10 C11 -54.5(3) . .
C9 C10 C11 N12 51.5(3) . .
N8 C7 N12 C11 -2.1(4) . .
C1 C7 N12 C11 176.9(2) . .
N8 C7 N12 P1 -174.2(2) . .
C1 C7 N12 P1 4.8(3) . .
C10 C11 N12 C7 -24.5(3) . .
C10 C11 N12 P1 146.84(18) . .
C7 N12 P1 N13 -104.31(19) . .
C11 N12 P1 N13 84.2(2) . .
C7 N12 P1 N6 -2.08(19) . .
C11 N12 P1 N6 -173.6(2) . .
C1 N6 P1 N13 101.69(19) . .
C5 N6 P1 N13 -76.2(2) . .
C1 N6 P1 N12 -1.55(19) . .
C5 N6 P1 N12 -179.4(2) . .
N12 P1 N13 C15 -148.57(19) . .
N6 P1 N13 C15 122.13(19) . .
N12 P1 N13 C14 42.6(2) . .
N6 P1 N13 C14 -46.7(2) . .
